data_4310255
loop_
_publ_author_name
'Olga S. Oleneva'
'Andrei V. Olenev'
'Tatiana A. Shestimerova'
'Alexey I. Baranov'
'Evgeny V. Dikarev'
'Andrei V. Shevelkov'

_publ_contact_author
;
        Andrei V. Shevelkov
        Inorganic Synthesis Laboratory
        Moscow State University
        Leninskie Gory 1/3
        119992 Moscow
        Russia
;
_publ_contact_author_email shev@inorg.chem.msu.ru
_publ_contact_author_fax '7 095 939-4788'
_publ_contact_author_phone '7 095 939-1200'
_publ_section_title
;
Reduction of the Host Cationic Framework Charge by Isoelectronic
Substitution: Synthesis and Structure of Hg7Ag2P8X6 (X = Br, I) and
Hg6Ag4P8Br6
;
_journal_name_full 'Inorganic Chemistry'
_journal_page_first 9622
_journal_page_last 9624
_journal_paper_doi 10.1021/ic0513944
_journal_volume 44
_journal_year 2005
_chemical_formula_moiety '(Hg 7 Ag 2 P 8) Br 6'
_chemical_formula_sum 'Ag2 Br6 Hg7 P8'
_chemical_formula_weight 2347.08
_chemical_melting_point ?
_chemical_name_common 'mercury(II) silver(I) phosphide bromide'
_chemical_name_systematic
; 
 ? 
;
_space_group_IT_number 12
_symmetry_cell_setting monoclinic
_symmetry_space_group_name_Hall '-C 2y'
_symmetry_space_group_name_H-M 'C 1 2/m 1'
_atom_sites_solution_hydrogens geom
_atom_sites_solution_primary direct
_atom_sites_solution_secondary difmap
_audit_creation_method SHELXL-97
_cell_angle_alpha 90.00
_cell_angle_beta 100.902(3)
_cell_angle_gamma 90.00
_cell_formula_units_Z 2
_cell_length_a 12.8660(17)
_cell_length_b 10.9562(17)
_cell_length_c 8.0792(12)
_cell_measurement_reflns_used 8162
_cell_measurement_temperature 173(2)
_cell_measurement_theta_max 28.24
_cell_measurement_theta_min 2.46
_cell_volume 1118.3(3)
_computing_cell_refinement 'SMART, SAINT'
_computing_data_collection SMART
_computing_data_reduction SAINT
_computing_molecular_graphics 'SHELXP-93 (Sheldrick, 1993)'
_computing_publication_material 'SHELXCIF-93 (Sheldrick, 1993)'
_computing_structure_refinement 'SHELXL-97 (Sheldrick, 1997)'
_computing_structure_solution 'SHELXS-97 (Sheldrick, 1990)'
_diffrn_ambient_temperature 173(2)
_diffrn_measured_fraction_theta_full 0.950
_diffrn_measured_fraction_theta_max 0.950
_diffrn_measurement_device_type 'Bruker SMART APEX CCD'
_diffrn_measurement_method '0.3 deg wide \w exposures'
_diffrn_radiation_monochromator graphite
_diffrn_radiation_source 'fine-focus sealed tube'
_diffrn_radiation_type MoK\a
_diffrn_radiation_wavelength 0.71073
_diffrn_reflns_av_R_equivalents 0.0644
_diffrn_reflns_av_sigmaI/netI 0.0497
_diffrn_reflns_limit_h_max 17
_diffrn_reflns_limit_h_min -16
_diffrn_reflns_limit_k_max 14
_diffrn_reflns_limit_k_min -14
_diffrn_reflns_limit_l_max 10
_diffrn_reflns_limit_l_min -10
_diffrn_reflns_number 4749
_diffrn_reflns_theta_full 28.18
_diffrn_reflns_theta_max 28.18
_diffrn_reflns_theta_min 2.46
_diffrn_standards_decay_% 0
_diffrn_standards_interval_count na
_diffrn_standards_interval_time na
_diffrn_standards_number 'none (area detector data)'
_exptl_absorpt_coefficient_mu 60.842
_exptl_absorpt_correction_T_max 0.1946
_exptl_absorpt_correction_T_min 0.1509
_exptl_absorpt_correction_type 'multi-scan (SADABS)'
_exptl_crystal_colour black
_exptl_crystal_density_diffrn 6.970
_exptl_crystal_density_meas ?
_exptl_crystal_density_method .
_exptl_crystal_description block
_exptl_crystal_F_000 1968
_exptl_crystal_size_max 0.05
_exptl_crystal_size_mid 0.05
_exptl_crystal_size_min 0.04
_refine_diff_density_max 3.342
_refine_diff_density_min -3.101
_refine_diff_density_rms 0.625
_refine_ls_extinction_coef 0.00111(8)
_refine_ls_extinction_expression Fc^*^=kFc[1+0.001xFc^2^\l^3^/sin(2\q)]^-1/4^
_refine_ls_extinction_method SHELXL
_refine_ls_goodness_of_fit_ref 1.203
_refine_ls_hydrogen_treatment mixed
_refine_ls_matrix_type full
_refine_ls_number_parameters 63
_refine_ls_number_reflns 1382
_refine_ls_number_restraints 0
_refine_ls_restrained_S_all 1.203
_refine_ls_R_factor_all 0.0374
_refine_ls_R_factor_gt 0.0356
_refine_ls_shift/su_max 0.172
_refine_ls_shift/su_mean 0.003
_refine_ls_structure_factor_coef Fsqd
_refine_ls_weighting_details 'calc w=1/[\s^2^(Fo^2^)+(0.0517P)^2^+6.4549P] where P=(Fo^2^+2Fc^2^)/3'
_refine_ls_weighting_scheme calc
_refine_ls_wR_factor_gt 0.0957
_refine_ls_wR_factor_ref 0.0968
_reflns_number_gt 1321
_reflns_number_total 1382
_reflns_threshold_expression >2sigma(I)
_cod_data_source_file ic0513944si20050816_045850_1.cif
_cod_data_source_block '[Hg7Ag2P8]Br6'
_cod_depositor_comments
;
The following automatic conversions were performed:
_chemical_melting_point value 'not measured' changed to '?' - value
is undefined or not given.
Automatic conversion script
Id: cif_fix_values 1391 2010-09-07 12:51:13Z saulius 

The following automatic conversions were performed:
data name '_publ_contact_autor' replaced with '_publ_contact_author'
as specified in the replacement file
'/home/antanas/src/cod-tools/trunk/data/replacement-values/replacement_tags.lst'.

data
name '_atom_site_symetry_multiplicity' replaced with
'_atom_site_symmetry_multiplicity' as specified in the replacement
file
'/home/antanas/src/cod-tools/trunk/data/replacement-values/replacement_tags.lst'.

Automatic conversion script
Id: cif_correct_tags 4998 2017-03-02 13:24:31Z antanas 
;
_cod_database_code 4310255

loop_
_symmetry_equiv_pos_as_xyz
'x, y, z'
'-x, y, -z'
'x+1/2, y+1/2, z'
'-x+1/2, y+1/2, -z'
'-x, -y, -z'
'x, -y, z'
'-x+1/2, -y+1/2, -z'
'x+1/2, -y+1/2, z'

loop_
_atom_site_label
_atom_site_type_symbol
_atom_site_fract_x
_atom_site_fract_y
_atom_site_fract_z
_atom_site_U_iso_or_equiv
_atom_site_adp_type
_atom_site_occupancy
_atom_site_symmetry_multiplicity
_atom_site_calc_flag
_atom_site_refinement_flags
_atom_site_disorder_assembly
_atom_site_disorder_group
Hg1 Hg 0.0000 0.0000 0.0000 0.0111(2) Uani 1 4 d S . .
Hg2 Hg 0.27326(4) 0.0000 -0.13059(6) 0.01049(19) Uani 1 2 d S . .
Hg3 Hg 0.44879(3) 0.18202(3) 0.23587(4) 0.01043(18) Uani 1 1 d . . .
Br4 Br 0.35684(10) 0.0000 -0.45746(16) 0.0098(3) Uani 1 2 d S . .
Br5 Br 0.15600(7) 0.20517(8) 0.14282(11) 0.0089(2) Uani 1 1 d . . .
Ag Ag 0.2500 0.2500 0.5000 0.0316(4) Uani 1 2 d S . .
P7 P 0.4363(2) 0.0000 0.0688(4) 0.0023(6) Uani 1 2 d S . .
P8 P 0.0867(2) 0.0000 -0.2517(4) 0.0033(6) Uani 1 2 d S . .
P9 P 0.41896(18) 0.3435(2) 0.4243(3) 0.0043(4) Uani 1 1 d . . .

loop_
_atom_site_aniso_label
_atom_site_aniso_U_11
_atom_site_aniso_U_22
_atom_site_aniso_U_33
_atom_site_aniso_U_23
_atom_site_aniso_U_13
_atom_site_aniso_U_12
Hg1 0.0161(4) 0.0117(4) 0.0081(4) 0.000 0.0089(3) 0.000
Hg2 0.0052(3) 0.0161(3) 0.0082(3) 0.000 -0.0037(2) 0.000
Hg3 0.0157(3) 0.0067(3) 0.0091(2) -0.00589(12) 0.00279(17) -0.00122(12)
Br4 0.0102(6) 0.0129(7) 0.0065(6) 0.000 0.0022(5) 0.000
Br5 0.0109(5) 0.0083(4) 0.0075(4) -0.0001(3) 0.0022(4) -0.0010(3)
Ag 0.0127(6) 0.0623(10) 0.0202(6) 0.0132(6) 0.0038(5) -0.0120(6)
P7 0.0045(14) 0.0010(14) 0.0009(13) 0.000 -0.0009(11) 0.000
P8 0.0029(13) 0.0068(15) 0.0000(13) 0.000 -0.0005(11) 0.000
P9 0.0056(10) 0.0039(10) 0.0033(10) -0.0008(8) 0.0004(8) -0.0012(8)

loop_
_atom_type_symbol
_atom_type_description
_atom_type_scat_dispersion_real
_atom_type_scat_dispersion_imag
_atom_type_scat_source
P P 0.1023 0.0942 'International Tables Vol C Tables 4.2.6.8 and 6.1.1.4'
Br Br -0.2901 2.4595 'International Tables Vol C Tables 4.2.6.8 and 6.1.1.4'
Ag Ag -0.8971 1.1015 'International Tables Vol C Tables 4.2.6.8 and 6.1.1.4'
Hg Hg -2.3894 9.2266 'International Tables Vol C Tables 4.2.6.8 and 6.1.1.4'

loop_
_geom_angle_atom_site_label_1
_geom_angle_atom_site_label_2
_geom_angle_atom_site_label_3
_geom_angle
_geom_angle_site_symmetry_1
_geom_angle_site_symmetry_3
_geom_angle_publ_flag
P8 Hg1 P8 180.00(12) . 5 ?
P8 Hg1 Br5 93.13(5) . 5 ?
P8 Hg1 Br5 86.87(5) 5 5 ?
P8 Hg1 Br5 86.87(5) . . ?
P8 Hg1 Br5 93.13(5) 5 . ?
Br5 Hg1 Br5 180.00(5) 5 . ?
P8 Hg1 Br5 93.13(5) . 2 ?
P8 Hg1 Br5 86.87(5) 5 2 ?
Br5 Hg1 Br5 93.42(4) 5 2 ?
Br5 Hg1 Br5 86.58(4) . 2 ?
P8 Hg1 Br5 86.87(5) . 6 ?
P8 Hg1 Br5 93.13(5) 5 6 ?
Br5 Hg1 Br5 86.58(4) 5 6 ?
Br5 Hg1 Br5 93.42(4) . 6 ?
Br5 Hg1 Br5 180.0 2 6 ?
P7 Hg2 P8 162.01(10) . . ?
P7 Hg2 Br4 100.17(8) . . ?
P8 Hg2 Br4 97.83(8) . . ?
P7 Hg3 P9 164.64(9) . . ?
Hg2 Br4 Ag 82.64(2) . 4_545 ?
Hg2 Br4 Ag 82.64(2) . 1_554 ?
Ag Br4 Ag 127.45(4) 4_545 1_554 ?
Ag Br5 Hg1 127.13(3) . . ?
P9 Ag P9 180.00(11) . 7_556 ?
P9 Ag Br5 87.59(5) . 7_556 ?
P9 Ag Br5 92.41(5) 7_556 7_556 ?
P9 Ag Br5 92.41(5) . . ?
P9 Ag Br5 87.59(5) 7_556 . ?
Br5 Ag Br5 180.0 7_556 . ?
P9 Ag Br4 89.92(6) . 7 ?
P9 Ag Br4 90.08(6) 7_556 7 ?
Br5 Ag Br4 93.05(3) 7_556 7 ?
Br5 Ag Br4 86.95(3) . 7 ?
P9 Ag Br4 90.08(6) . 1_556 ?
P9 Ag Br4 89.92(6) 7_556 1_556 ?
Br5 Ag Br4 86.95(3) 7_556 1_556 ?
Br5 Ag Br4 93.05(3) . 1_556 ?
Br4 Ag Br4 180.0 7 1_556 ?
P7 P7 Hg2 108.0(2) 5_655 . ?
P7 P7 Hg3 108.35(11) 5_655 . ?
Hg2 P7 Hg3 109.67(8) . . ?
P7 P7 Hg3 108.35(11) 5_655 6 ?
Hg2 P7 Hg3 109.67(8) . 6 ?
Hg3 P7 Hg3 112.66(13) . 6 ?
P9 P8 P9 102.23(17) 4_545 7 ?
P9 P8 Hg2 99.66(12) 4_545 . ?
P9 P8 Hg2 99.66(12) 7 . ?
P9 P8 Hg1 123.31(10) 4_545 . ?
P9 P8 Hg1 123.31(10) 7 . ?
Hg2 P8 Hg1 103.47(12) . . ?
P8 P9 P9 105.39(13) 7 2_656 ?
P8 P9 Hg3 99.30(11) 7 . ?
P9 P9 Hg3 95.93(10) 2_656 . ?
P8 P9 Ag 122.07(13) 7 . ?
P9 P9 Ag 128.19(14) 2_656 . ?
Hg3 P9 Ag 95.75(8) . . ?

loop_
_geom_bond_atom_site_label_1
_geom_bond_atom_site_label_2
_geom_bond_distance
_geom_bond_site_symmetry_2
_geom_bond_publ_flag
Hg1 P8 2.497(3) . ?
Hg1 P8 2.497(3) 5 ?
Hg1 Br5 3.0882(9) 5 ?
Hg1 Br5 3.0882(9) . ?
Hg1 Br5 3.0882(9) 2 ?
Hg1 Br5 3.0882(9) 6 ?
Hg2 P7 2.391(3) . ?
Hg2 P8 2.415(3) . ?
Hg2 Br4 3.0339(14) . ?
Hg3 P7 2.3962(18) . ?
Hg3 P9 2.412(2) . ?
Br4 Ag 3.0547(7) 4_545 ?
Br4 Ag 3.0547(7) 1_554 ?
Br5 Ag 2.9515(10) . ?
Ag P9 2.579(2) . ?
Ag P9 2.579(2) 7_556 ?
Ag Br5 2.9515(10) 7_556 ?
Ag Br4 3.0547(7) 7 ?
Ag Br4 3.0547(7) 1_556 ?
P7 P7 2.149(6) 5_655 ?
P7 Hg3 2.3962(18) 6 ?
P8 P9 2.202(3) 4_545 ?
P8 P9 2.202(3) 7 ?
P9 P8 2.202(3) 7 ?
P9 P9 2.209(5) 2_656 ?
